data_2021383
loop_
_publ_author_name
'Wang, Bing'
'Fang, Qi'

_publ_section_title
;
 Structures and phase transition of three isomers of 1-phenylindolin-2-one
 derivatives: 6-chloro-1-phenylindolin-2-one,
 4-chloro-1-phenylindolin-2-one and 1-(3-chlorophenyl)indolin-2-one
;
_journal_coeditor_code YO3056
_journal_issue 12
_journal_name_full 'Acta Crystallographica Section C'
_journal_page_first
;
;
_journal_paper_doi 10.1107/S2053229618015796
_journal_volume 74
_journal_year 2018
_chemical_formula_iupac 'C14 H10 Cl N O'
_chemical_formula_moiety 'C14 H10 Cl N O'
_chemical_formula_sum 'C14 H10 Cl N O'
_chemical_formula_weight 243.68
_chemical_name_systematic
;
6-Chloro-1-phenylindolin-2-one
;
_space_group_crystal_system monoclinic
_space_group_IT_number 14
_space_group_name_Hall '-P 2ybc'
_space_group_name_H-M_alt 'P 1 21/c 1'
_symmetry_space_group_name_Hall '-P 2ybc'
_symmetry_space_group_name_H-M 'P 1 21/c 1'
_atom_sites_solution_hydrogens difmap
_audit_creation_method SHELXL-2014/7
_cell_angle_alpha 90
_cell_angle_beta 108.5770(10)
_cell_angle_gamma 90
_cell_formula_units_Z 4
_cell_length_a 12.7217(8)
_cell_length_b 4.8842(3)
_cell_length_c 19.9554(14)
_cell_measurement_reflns_used 5830
_cell_measurement_temperature 295(2)
_cell_measurement_theta_max 25.88
_cell_measurement_theta_min 2.27
_cell_volume 1175.33(13)
_computing_cell_refinement 'Bruker SAINT'
_computing_data_collection 'Bruker APEX2'
_computing_data_reduction 'Bruker SAINT'
_computing_molecular_graphics
;
Bruker SHELXTL and Mercury (Macrae <i>et al.</i>,2008)
;
_computing_publication_material
;
Bruker SHELXTL and publCIF (Westrip, 2010)
;
_computing_structure_refinement
;
SHELXL-2014/7 (Sheldrick, 2015)
;
_computing_structure_solution
;
SHELXS-97 (Sheldrick 2008)
;
_diffrn_ambient_temperature 295(2)
_diffrn_measured_fraction_theta_full 1.000
_diffrn_measured_fraction_theta_max 0.987
_diffrn_measurement_device_type 'Bruker APEX-II CCD'
_diffrn_measurement_method '\w scans'
_diffrn_radiation_type MoK\a
_diffrn_radiation_wavelength 0.71073
_diffrn_reflns_av_R_equivalents 0.0223
_diffrn_reflns_av_unetI/netI 0.0177
_diffrn_reflns_limit_h_max 17
_diffrn_reflns_limit_h_min -17
_diffrn_reflns_limit_k_max 6
_diffrn_reflns_limit_k_min -6
_diffrn_reflns_limit_l_max 26
_diffrn_reflns_limit_l_min -27
_diffrn_reflns_number 18368
_diffrn_reflns_theta_full 25.242
_diffrn_reflns_theta_max 30.217
_diffrn_reflns_theta_min 1.689
_exptl_absorpt_coefficient_mu 0.305
_exptl_absorpt_correction_T_max 0.953
_exptl_absorpt_correction_T_min 0.893
_exptl_absorpt_correction_type multi-scan
_exptl_absorpt_process_details
;
APEX2 Software Suite (Bruker, 2005)
;
_exptl_crystal_colour colorless
_exptl_crystal_density_diffrn 1.377
_exptl_crystal_description block
_exptl_crystal_F_000 504
_exptl_crystal_size_max 0.380
_exptl_crystal_size_mid 0.320
_exptl_crystal_size_min 0.160
_refine_diff_density_max 0.286
_refine_diff_density_min -0.328
_refine_ls_extinction_method none
_refine_ls_goodness_of_fit_ref 1.036
_refine_ls_hydrogen_treatment refall
_refine_ls_matrix_type full
_refine_ls_number_parameters 246
_refine_ls_number_reflns 3438
_refine_ls_number_restraints 0
_refine_ls_restrained_S_all 1.036
_refine_ls_R_factor_all 0.0580
_refine_ls_R_factor_gt 0.0409
_refine_ls_shift/su_max 0.001
_refine_ls_shift/su_mean 0.000
_refine_ls_structure_factor_coef Fsqd
_refine_ls_weighting_details 'w=1/[\s^2^(Fo^2^)+(0.0592P)^2^+0.1874P] where P=(Fo^2^+2Fc^2^)/3'
_refine_ls_weighting_scheme calc
_refine_ls_wR_factor_gt 0.1105
_refine_ls_wR_factor_ref 0.1213
_reflns_number_gt 2503
_reflns_number_total 3438
_reflns_threshold_expression 'I > 2\s(I)'
_cod_data_source_file yo3056sup1.cif
_cod_data_source_block A_RT
_cod_database_code 2021383
_shelx_space_group_comment
;
The symmetry employed for this shelxl refinement is uniquely defined
by the following loop, which should always be used as a source of
symmetry information in preference to the above space-group names.
They are only intended as comments.
;
_shelx_estimated_absorpt_t_min 0.893
_shelx_estimated_absorpt_t_max 0.953

loop_
_space_group_symop_operation_xyz
'x, y, z'
'-x, y+1/2, -z+1/2'
'-x, -y, -z'
'x, -y-1/2, z-1/2'

loop_
_atom_site_type_symbol
_atom_site_label
_atom_site_fract_x
_atom_site_fract_y
_atom_site_fract_z
_atom_site_U_iso_or_equiv
_atom_site_adp_type
_atom_site_calc_flag
_atom_site_occupancy
_atom_site_disorder_assembly
_atom_site_disorder_group
Cl Cl1 1.02300(3) -0.13142(9) 0.39339(2) 0.06708(15) Uani d 1 . .
O O1 0.54649(11) 0.8081(3) 0.34224(7) 0.0801(4) Uani d 1 . .
N N1 0.69396(9) 0.5144(2) 0.38432(5) 0.0492(3) Uani d 1 . .
C C5 0.90732(13) 0.1921(3) 0.28554(8) 0.0566(4) Uani d 1 . .
C C6 0.92024(11) 0.1067(3) 0.35376(7) 0.0498(3) Uani d 1 . .
C C7 0.85347(11) 0.2032(3) 0.39196(7) 0.0470(3) Uani d 1 . .
C C8 0.77239(10) 0.3888(3) 0.35832(6) 0.0434(3) Uani d 1 . .
C C9 0.68828(11) 0.4769(3) 0.45445(6) 0.0469(3) Uani d 1 . .
C C10 0.7745(5) 0.5750(11) 0.5097(2) 0.0568(10) Uani d 0.528(10) A 1
H H10 0.830(3) 0.665(7) 0.5036(17) 0.059(9) Uiso d 0.528(10) A 1
C C11 0.7655(6) 0.5472(13) 0.5770(3) 0.0698(13) Uani d 0.528(10) A 1
H H11 0.821(3) 0.620(8) 0.612(2) 0.077(11) Uiso d 0.528(10) A 1
C C14 0.5989(4) 0.3505(14) 0.4624(2) 0.0581(12) Uani d 0.528(10) A 1
H H14 0.542(3) 0.299(8) 0.422(2) 0.070(10) Uiso d 0.528(10) A 1
C C13 0.5914(5) 0.3287(14) 0.5303(2) 0.0692(14) Uani d 0.528(10) A 1
H H13 0.531(3) 0.264(9) 0.530(2) 0.083 Uiso d 0.528(10) A 1
C C10' 0.7302(7) 0.6689(16) 0.5071(3) 0.0700(17) Uani d 0.472(10) A 2
H H10' 0.761(5) 0.816(11) 0.491(3) 0.099(16) Uiso d 0.472(10) A 2
C C11' 0.7219(9) 0.6310(19) 0.5741(3) 0.0825(19) Uani d 0.472(10) A 2
H H11' 0.746(4) 0.761(10) 0.604(3) 0.087(13) Uiso d 0.472(10) A 2
C C14' 0.6386(6) 0.2416(12) 0.4715(2) 0.0595(12) Uani d 0.472(10) A 2
H H14' 0.604(3) 0.123(8) 0.434(2) 0.064(10) Uiso d 0.472(10) A 2
C C13' 0.6324(6) 0.2102(14) 0.5400(2) 0.0722(14) Uani d 0.472(10) A 2
H H13' 0.594(3) 0.046(9) 0.550(2) 0.078(12) Uiso d 0.472(10) A 2
C C12 0.67357(17) 0.4190(5) 0.58814(9) 0.0742(5) Uani d 1 . .
C C4 0.82503(13) 0.3798(3) 0.25342(7) 0.0549(3) Uani d 1 . .
C C3 0.75626(11) 0.4785(3) 0.28895(6) 0.0470(3) Uani d 1 . .
C C2 0.66060(14) 0.6719(3) 0.26879(7) 0.0559(3) Uani d 1 . .
C C1 0.62326(12) 0.6806(3) 0.33387(7) 0.0548(3) Uani d 1 . .
H H2A 0.6820(14) 0.861(4) 0.2592(9) 0.067(5) Uiso d 1 . .
H H2B 0.6002(17) 0.610(4) 0.2284(11) 0.081(6) Uiso d 1 . .
H H4 0.8135(14) 0.445(4) 0.2049(9) 0.068(5) Uiso d 1 . .
H H5 0.9551(14) 0.125(3) 0.2586(9) 0.064(5) Uiso d 1 . .
H H7 0.8627(13) 0.145(3) 0.4400(9) 0.054(4) Uiso d 1 . .
H H12 0.6594(18) 0.383(4) 0.6330(12) 0.092(6) Uiso d 1 . .

loop_
_atom_site_aniso_label
_atom_site_aniso_U_11
_atom_site_aniso_U_22
_atom_site_aniso_U_33
_atom_site_aniso_U_12
_atom_site_aniso_U_13
_atom_site_aniso_U_23
Cl1 0.0615(2) 0.0706(3) 0.0708(3) 0.01147(18) 0.02344(19) -0.00198(18)
O1 0.0748(7) 0.0955(9) 0.0684(7) 0.0342(7) 0.0203(6) 0.0167(7)
N1 0.0535(6) 0.0562(7) 0.0389(5) 0.0062(5) 0.0163(5) 0.0047(5)
C5 0.0605(8) 0.0659(9) 0.0505(7) -0.0100(7) 0.0278(7) -0.0094(7)
C6 0.0494(7) 0.0516(7) 0.0499(7) -0.0067(6) 0.0182(6) -0.0056(6)
C7 0.0524(7) 0.0508(7) 0.0395(6) -0.0025(6) 0.0168(5) 0.0008(5)
C8 0.0484(6) 0.0468(7) 0.0362(6) -0.0068(5) 0.0152(5) -0.0023(5)
C9 0.0530(7) 0.0505(7) 0.0398(6) 0.0099(6) 0.0183(5) 0.0027(5)
C10 0.059(2) 0.063(2) 0.0473(15) 0.0070(18) 0.0162(15) 0.0031(15)
C11 0.084(3) 0.077(3) 0.0425(17) 0.024(2) 0.012(2) -0.0003(17)
C14 0.061(2) 0.067(3) 0.0530(18) 0.002(2) 0.0277(17) -0.0054(17)
C13 0.071(2) 0.084(3) 0.068(2) 0.014(2) 0.043(2) 0.011(2)
C10' 0.084(4) 0.072(3) 0.052(2) -0.018(3) 0.020(2) -0.006(2)
C11' 0.112(6) 0.090(5) 0.042(2) -0.009(4) 0.018(3) -0.015(3)
C14' 0.078(3) 0.051(2) 0.058(2) 0.007(2) 0.032(2) -0.0002(18)
C13' 0.087(3) 0.070(3) 0.073(2) 0.020(3) 0.045(2) 0.027(2)
C12 0.0914(13) 0.0926(14) 0.0457(8) 0.0345(11) 0.0317(8) 0.0113(8)
C4 0.0654(9) 0.0648(9) 0.0377(6) -0.0142(7) 0.0208(6) -0.0023(6)
C3 0.0529(7) 0.0497(7) 0.0359(6) -0.0122(6) 0.0107(5) -0.0010(5)
C2 0.0605(8) 0.0607(9) 0.0399(7) -0.0046(7) 0.0068(6) 0.0056(6)
C1 0.0546(7) 0.0585(8) 0.0470(7) 0.0036(6) 0.0099(6) 0.0053(6)

loop_
_atom_type_symbol
_atom_type_description
_atom_type_scat_dispersion_real
_atom_type_scat_dispersion_imag
_atom_type_scat_source
C C 0.0033 0.0016 'International Tables Vol C Tables 4.2.6.8 and 6.1.1.4'
H H 0.0000 0.0000 'International Tables Vol C Tables 4.2.6.8 and 6.1.1.4'
N N 0.0061 0.0033 'International Tables Vol C Tables 4.2.6.8 and 6.1.1.4'
O O 0.0106 0.0060 'International Tables Vol C Tables 4.2.6.8 and 6.1.1.4'
Cl Cl 0.1484 0.1585 'International Tables Vol C Tables 4.2.6.8 and 6.1.1.4'

loop_
_geom_angle_atom_site_label_1
_geom_angle_atom_site_label_2
_geom_angle_atom_site_label_3
_geom_angle
C1 N1 C8 111.23(11)
C1 N1 C9 124.24(11)
C8 N1 C9 124.53(10)
C6 C5 C4 119.37(13)
C6 C5 H5 122.4(10)
C4 C5 H5 118.2(10)
C5 C6 C7 122.36(14)
C5 C6 Cl1 119.05(11)
C7 C6 Cl1 118.58(11)
C8 C7 C6 116.68(12)
C8 C7 H7 120.7(9)
C6 C7 H7 122.6(9)
C7 C8 C3 122.54(12)
C7 C8 N1 128.17(11)
C3 C8 N1 109.29(11)
C14 C9 C10 123.7(3)
C10' C9 C14' 117.8(3)
C14 C9 N1 118.7(2)
C10 C9 N1 117.6(2)
C10' C9 N1 121.8(2)
C14' C9 N1 120.4(2)
C9 C10 C11 116.8(4)
C9 C10 H10 123(2)
C11 C10 H10 120(2)
C10 C11 C12 121.7(5)
C10 C11 H11 115(3)
C12 C11 H11 123(3)
C9 C14 C13 118.2(3)
C9 C14 H14 119(2)
C13 C14 H14 123(2)
C12 C13 C14 121.8(3)
C12 C13 H13 126(3)
C14 C13 H13 112(3)
C9 C10' C11' 120.8(5)
C9 C10' H10' 112(3)
C11' C10' H10' 128(3)
C12 C11' C10' 120.5(5)
C12 C11' H11' 122(3)
C10' C11' H11' 117(3)
C9 C14' C13' 119.6(4)
C9 C14' H14' 117(2)
C13' C14' H14' 123(2)
C12 C13' C14' 118.0(4)
C12 C13' H13' 125(2)
C14' C13' H13' 117(2)
C11' C12 C13' 123.2(3)
C13 C12 C11 117.6(3)
C11' C12 H12 125.8(13)
C13 C12 H12 113.5(13)
C13' C12 H12 111.0(13)
C11 C12 H12 128.8(13)
C3 C4 C5 120.25(13)
C3 C4 H4 118.3(10)
C5 C4 H4 121.5(10)
C4 C3 C8 118.78(13)
C4 C3 C2 132.91(12)
C8 C3 C2 108.31(12)
C3 C2 C1 103.76(11)
C3 C2 H2A 112.9(10)
C1 C2 H2A 108.5(10)
C3 C2 H2B 113.0(12)
C1 C2 H2B 109.8(12)
H2A C2 H2B 108.8(15)
O1 C1 N1 124.56(14)
O1 C1 C2 128.06(13)
N1 C1 C2 107.38(12)

loop_
_geom_bond_atom_site_label_1
_geom_bond_atom_site_label_2
_geom_bond_distance
Cl1 C6 1.7402(15)
O1 C1 1.2139(19)
N1 C1 1.3801(17)
N1 C8 1.4038(17)
N1 C9 1.4359(16)
C5 C6 1.383(2)
C5 C4 1.386(2)
C5 H5 0.988(18)
C6 C7 1.3920(19)
C7 C8 1.3768(19)
C7 H7 0.969(16)
C8 C3 1.4035(17)
C9 C14 1.347(4)
C9 C10 1.370(5)
C9 C10' 1.382(5)
C9 C14' 1.405(5)
C10 C11 1.391(7)
C10 H10 0.88(4)
C11 C12 1.405(7)
C11 H11 0.90(4)
C14 C13 1.393(5)
C14 H14 0.92(4)
C13 C12 1.360(5)
C13 H13 0.83(4)
C10' C11' 1.388(8)
C10' H10' 0.92(6)
C11' C12 1.280(7)
C11' H11' 0.86(5)
C14' C13' 1.404(6)
C14' H14' 0.93(4)
C13' C12 1.384(6)
C13' H13' 0.98(5)
C12 H12 0.98(2)
C4 C3 1.377(2)
C4 H4 0.984(18)
C3 C2 1.491(2)
C2 C1 1.519(2)
C2 H2A 0.998(18)
C2 H2B 0.97(2)

loop_
_geom_hbond_atom_site_label_D
_geom_hbond_atom_site_label_H
_geom_hbond_atom_site_label_A
_geom_hbond_site_symmetry_A
_geom_hbond_distance_DH
_geom_hbond_distance_HA
_geom_hbond_distance_DA
_geom_hbond_angle_DHA
C14' H14' O1 1_545 0.93(4) 2.33(4) 3.253(5) 171(3)
C2 H2B O1 2_645 0.97(2) 2.44(2) 3.360(2) 158.0(16)

loop_
_geom_torsion_atom_site_label_1
_geom_torsion_atom_site_label_2
_geom_torsion_atom_site_label_3
_geom_torsion_atom_site_label_4
_geom_torsion
C4 C5 C6 C7 -0.2(2)
C4 C5 C6 Cl1 179.42(11)
C5 C6 C7 C8 0.4(2)
Cl1 C6 C7 C8 -179.25(10)
C6 C7 C8 C3 0.16(19)
C6 C7 C8 N1 179.27(12)
C1 N1 C8 C7 -177.53(13)
C9 N1 C8 C7 2.9(2)
C1 N1 C8 C3 1.68(15)
C9 N1 C8 C3 -177.89(12)
C1 N1 C9 C14 66.2(4)
C8 N1 C9 C14 -114.3(4)
C1 N1 C9 C10 -113.2(3)
C8 N1 C9 C10 66.3(3)
C1 N1 C9 C10' -78.8(5)
C8 N1 C9 C10' 100.8(5)
C1 N1 C9 C14' 100.8(4)
C8 N1 C9 C14' -79.7(4)
C14 C9 C10 C11 -2.0(5)
N1 C9 C10 C11 177.4(3)
C9 C10 C11 C12 1.4(6)
C10 C9 C14 C13 2.9(6)
N1 C9 C14 C13 -176.5(3)
C9 C14 C13 C12 -3.2(7)
C14' C9 C10' C11' -0.9(8)
N1 C9 C10' C11' 178.7(5)
C9 C10' C11' C12 -1.1(10)
C10' C9 C14' C13' 0.5(6)
N1 C9 C14' C13' -179.1(3)
C9 C14' C13' C12 1.7(7)
C10' C11' C12 C13' 3.5(10)
C14 C13 C12 C11 2.7(6)
C14' C13' C12 C11' -3.8(7)
C10 C11 C12 C13 -1.8(6)
C6 C5 C4 C3 -0.5(2)
C5 C4 C3 C8 1.0(2)
C5 C4 C3 C2 -178.32(15)
C7 C8 C3 C4 -0.8(2)
N1 C8 C3 C4 179.90(12)
C7 C8 C3 C2 178.64(12)
N1 C8 C3 C2 -0.62(15)
C4 C3 C2 C1 178.85(15)
C8 C3 C2 C1 -0.53(15)
C8 N1 C1 O1 178.32(15)
C9 N1 C1 O1 -2.1(2)
C8 N1 C1 C2 -1.99(16)
C9 N1 C1 C2 177.59(13)
C3 C2 C1 O1 -178.82(16)
C3 C2 C1 N1 1.51(16)

_cod_database_fobs_code 2021383
